data_6000539
loop_
_publ_author_name
'Fitch, A. N.'
'Cockcroft, J. K.'

_publ_section_title
;
 The structure of solid tribromofluoromethane CFBr3 by powder
 neutron-diffraction
;
_journal_coden_ASTM ZEKRDZ
_journal_issue 3-4
_journal_name_full 'Zeitschrift f\"ur Kristallographie'
_journal_page_first 243
_journal_page_last 250
_journal_paper_doi 10.1524/zkri.1992.202.3-4.243
_journal_volume 202
_journal_year 1992
_chemical_formula_sum 'C Br3 F'
_space_group_name_H-M_alt 'P n m a'
_cell_angle_alpha 90.000
_cell_angle_beta 90.000
_cell_angle_gamma 90.000
_cell_length_a 8.4931
_cell_length_b 9.6439
_cell_length_c 6.2272
_cell_volume 510.05
_diffrn_ambient_temperature 1.5
_cod_database_code 6000539

loop_
_atom_site_label
_atom_site_fract_x
_atom_site_fract_y
_atom_site_fract_z
? ? ? ?
